data_2006283
loop_
_publ_author_name
'Kabak, Mehmet'
'Elmali, Ayhan'
'Elerman, Yal\,c\?in'

_publ_contact_author
;
Yalcin ELERMAN
Dept. of Engineering Pyhsics,
Faculty of Sciences University of Ankara,
06100 Besevler - Ankara, Turkey
;
_publ_section_title
;
 [<i>N</i>-(2-Hydroxybenzyl)salicylaldiminato](piperidine)nickel(II)
;
_journal_issue 7
_journal_name_full 'Acta Crystallographica Section C'
_journal_page_first 868
_journal_page_last 870
_journal_paper_doi 10.1107/S0108270197004174
_journal_volume 53
_journal_year 1997
_chemical_formula_iupac '[Ni (C5 H11 N) (C14 H11 N O2)]'
_chemical_formula_sum 'C19 H22 N2 Ni O2'
_chemical_formula_weight 369.11
_chemical_name_systematic
;
 ?
;
_space_group_IT_number 14
_symmetry_cell_setting monoclinic
_symmetry_space_group_name_Hall '-P 2ybc'
_symmetry_space_group_name_H-M 'P 1 21/c 1'
_audit_creation_method SHELXL
_cell_angle_alpha 90.00
_cell_angle_beta 103.340(10)
_cell_angle_gamma 90.00
_cell_formula_units_Z 4
_cell_length_a 10.838(2)
_cell_length_b 18.347(4)
_cell_length_c 8.9480(10)
_cell_measurement_reflns_used 25
_cell_measurement_temperature 293(2)
_cell_measurement_theta_max 12
_cell_measurement_theta_min 2
_cell_volume 1731.3(5)
_computing_cell_refinement 'Enraf-Nonius SDP'
_computing_data_collection 'Enraf-Nonius Structure Determination Package (SDP; Frenz, 1985)'
_computing_data_reduction 'Enraf-Nonius SDP'
_computing_molecular_graphics 'PLATON96 (Spek, 1996a), PLUTON96 (Spek, 1996a)'
_computing_structure_refinement 'SHELXL93 (Sheldrick, 1993)'
_computing_structure_solution 'SHELXS86 (Sheldrick, 1990)'
_diffrn_ambient_temperature 293(2)
_diffrn_measurement_device CAD-4
_diffrn_measurement_method \w/2\q
_diffrn_radiation_monochromator graphite
_diffrn_radiation_source 'fine-focus sealed tube'
_diffrn_radiation_type MoK\a
_diffrn_radiation_wavelength 0.71073
_diffrn_reflns_av_R_equivalents 0.0396
_diffrn_reflns_av_sigmaI/netI 0.0404
_diffrn_reflns_limit_h_max 11
_diffrn_reflns_limit_h_min -11
_diffrn_reflns_limit_k_max 20
_diffrn_reflns_limit_k_min 0
_diffrn_reflns_limit_l_max 5
_diffrn_reflns_limit_l_min -10
_diffrn_reflns_number 3680
_diffrn_reflns_theta_max 27.29
_diffrn_reflns_theta_min 1.93
_diffrn_standards_decay_% 2.4
_diffrn_standards_interval_time 120
_diffrn_standards_number 3
_exptl_absorpt_coefficient_mu 1.134
_exptl_absorpt_correction_T_max 0.89
_exptl_absorpt_correction_T_min 0.73
_exptl_absorpt_correction_type '\y scans (Kopfman & Huber, 1968; North, Phillips & Mathews, 1968)'
_exptl_crystal_colour red
_exptl_crystal_density_diffrn 1.416
_exptl_crystal_density_meas ?
_exptl_crystal_description prismatic
_exptl_crystal_F_000 776
_exptl_crystal_size_max 0.45
_exptl_crystal_size_mid 0.40
_exptl_crystal_size_min 0.10
_refine_diff_density_max 0.42
_refine_diff_density_min -0.42
_refine_ls_extinction_method none
_refine_ls_goodness_of_fit_all 0.736
_refine_ls_goodness_of_fit_obs 0.759
_refine_ls_hydrogen_treatment 'H-atom treatment: isotropic with fixed U~eq~ = 0.10\%A^2^'
_refine_ls_matrix_type full
_refine_ls_number_parameters 205
_refine_ls_number_reflns 2265
_refine_ls_number_restraints 7
_refine_ls_restrained_S_all 0.735
_refine_ls_restrained_S_obs 0.759
_refine_ls_R_factor_all 0.0497
_refine_ls_R_factor_obs .0433
_refine_ls_shift/esd_max 0.003
_refine_ls_shift/esd_mean 0.000
_refine_ls_structure_factor_coef Fsqd
_refine_ls_weighting_details 'w = 1/[\s^2^(Fo^2^)+(0.108P)^2^+3.7262P] where P=(Fo^2^+2Fc^2^)/3'
_refine_ls_weighting_scheme calc
_refine_ls_wR_factor_all 0.1289
_refine_ls_wR_factor_obs .1233
_reflns_number_observed 1973
_reflns_number_total 2265
_reflns_observed_criterion >2\s(I)
_cod_data_source_file bm1142.cif
_cod_data_source_block new
_cod_depositor_comments
;
The following automatic conversions were performed:

'_exptl_crystal_density_meas' value 'none' was changed to '?' - the
value is perceived as not measured.

Automatic conversion script
Id: cif_fix_values 3008 2015-01-20 13:52:24Z robertas 

The following automatic conversions were performed:

'_refine_ls_weighting_scheme' value 'calc w =
1/[\s^2^(Fo^2^)+(0.108P)^2^+3.7262P] where P=(Fo^2^+2Fc^2^)/3' was
changed to 'calc'. New tag '_refine_ls_weighting_details' was
created. The value of the new tag was set to 'w =
1/[\s^2^(Fo^2^)+(0.108P)^2^+3.7262P] where P=(Fo^2^+2Fc^2^)/3'.

Automatic conversion script
Id: cif_fix_values 3143 2015-03-26 13:38:13Z robertas 
;
_cod_original_cell_volume 1731.3(3)
_cod_original_sg_symbol_H-M 'P 21/c'
_cod_database_code 2006283

loop_
_symmetry_equiv_pos_as_xyz
'x, y, z'
'-x, y+1/2, -z+1/2'
'-x, -y, -z'
'x, -y-1/2, z-1/2'

loop_
_atom_site_aniso_label
_atom_site_aniso_U_11
_atom_site_aniso_U_22
_atom_site_aniso_U_33
_atom_site_aniso_U_12
_atom_site_aniso_U_13
_atom_site_aniso_U_23
Ni1 .0581(4) .0378(3) .0703(4) .0017(2) .0328(3) .0064(2)
O1 .078(2) .063(2) .056(2) -.0126(14) .0262(15) -.0014(13)
O2 .063(2) .059(2) .090(2) -.0083(14) .027(2) .021(2)
N1 .058(2) .036(2) .068(2) -.0006(14) .032(2) -.0016(15)
C1 .064(3) .057(2) .058(2) -.019(2) .012(2) -.010(2)
C2 .067(3) .075(3) .085(3) -.013(2) .001(3) .011(3)
C3 .054(3) .100(4) .125(5) -.006(3) .007(3) .014(4)
C4 .053(3) .106(4) .109(4) -.018(3) .018(3) .008(3)
C5 .066(3) .072(3) .081(3) -.026(2) .013(2) .004(2)
C6 .059(2) .052(2) .062(2) -.016(2) .016(2) -.008(2)
C7 .079(3) .040(2) .075(3) -.019(2) .031(2) -.005(2)
C8 .066(2) .038(2) .069(3) .003(2) .035(2) .006(2)
C9 .053(2) .047(2) .069(3) .003(2) .029(2) .003(2)
C10 .064(3) .066(3) .078(3) .003(2) .031(2) .009(2)
C11 .063(3) .082(3) .082(3) .008(2) .022(2) .008(3)
C12 .054(3) .083(4) .105(4) -.006(2) .021(3) .002(3)
C13 .060(3) .071(3) .106(4) -.006(2) .031(3) .013(3)
C14 .053(2) .046(2) .080(3) .002(2) .031(2) .003(2)

loop_
_atom_site_label
_atom_site_fract_x
_atom_site_fract_y
_atom_site_fract_z
_atom_site_U_iso_or_equiv
_atom_site_thermal_displace_type
_atom_site_calc_flag
_atom_site_refinement_flags
_atom_site_occupancy
_atom_site_disorder_group
_atom_site_type_symbol
Ni1 .41806(5) .12373(2) .05365(6) .0525(2) Uani d D 1 1 Ni
O1 .5704(3) .1321(2) .1968(3) .0637(8) Uani d . 1 1 O
O2 .2644(3) .1023(2) -.0712(4) .0692(8) Uani d . 1 1 O
N1 .4553(3) .1995(2) -.0687(4) .0513(8) Uani d . 1 1 N
N2 .3942(5) .0581(3) .2177(6) .0482(11) Uiso d PD .50 1 N
C1 .6771(4) .1399(2) .1458(5) .0600(11) Uani d . 1 1 C
C2 .7796(4) .0942(3) .1941(6) .0787(14) Uani d . 1 1 C
H2 .7756 .0564 .2622 .100 Uiso calc . 1 1 H
C3 .8882(5) .1047(3) .1411(8) .095(2) Uani d . 1 1 C
H3 .9574 .0743 .1762 .100 Uiso calc . 1 1 H
C4 .8971(5) .1583(4) .0392(7) .089(2) Uani d . 1 1 C
H4 .9706 .1637 .0036 .100 Uiso calc . 1 1 H
C5 .7947(4) .2047(3) -.0108(6) .0735(13) Uani d . 1 1 C
H5 .7999 .2419 -.0797 .100 Uiso calc . 1 1 H
C6 .6857(4) .1959(2) .0409(5) .0573(10) Uani d . 1 1 C
C7 .5718(4) .2434(2) -.0082(5) .0622(11) Uani d . 1 1 C
H71 .5604 .2722 .0786 .100 Uiso calc . 1 1 H
H72 .5850 .2767 -.0872 .100 Uiso calc . 1 1 H
C8 .3853(4) .2183(2) -.2002(5) .0543(10) Uani d . 1 1 C
H8 .4141 .2569 -.2502 .100 Uiso calc . 1 1 H
C9 .2682(4) .1857(2) -.2767(5) .0537(10) Uani d . 1 1 C
C10 .2052(4) .2114(3) -.4209(6) .0669(12) Uani d . 1 1 C
H10 .2412 .2493 -.4653 .100 Uiso calc . 1 1 H
C11 .0932(4) .1828(3) -.4985(6) .0750(13) Uani d . 1 1 C
H11 .0542 .1996 -.5961 .100 Uiso calc . 1 1 H
C12 .0384(4) .1282(3) -.4291(7) .0801(14) Uani d . 1 1 C
H12 -.0394 .1091 -.4801 .100 Uiso calc . 1 1 H
C13 .0953(4) .1018(3) -.2884(7) .0773(14) Uani d . 1 1 C
H13 .0561 .0649 -.2450 .100 Uiso calc . 1 1 H
C14 .2129(4) .1295(2) -.2070(5) .0574(11) Uani d . 1 1 C
C15 .2580(6) .0625(4) .2369(9) .0503(14) Uiso d PD .50 1 C
H15A .2449 .1096 .2797 .100 Uiso calc P .50 1 H
H15B .2004 .0588 .1366 .100 Uiso calc P .50 1 H
C16 .2264(8) .0042(4) .3383(10) .062(2) Uiso d PD .50 1 C
H16A .2523 .0222 .4427 .100 Uiso calc P .50 1 H
H16B .1346 .0007 .3151 .100 Uiso calc P .50 1 H
C17 .2711(8) -.0654(4) .3401(11) .065(2) Uiso d PD .50 1 C
H17A .2157 -.0933 .2598 .100 Uiso calc P .50 1 H
H17B .2697 -.0878 .4378 .100 Uiso calc P .50 1 H
C18 .4113(7) -.0681(5) .3151(9) .0518(14) Uiso d PD .50 1 C
H18A .4718 -.0481 .4026 .100 Uiso calc P .50 1 H
H18B .4361 -.1175 .2964 .100 Uiso calc P .50 1 H
C19 .3995(8) -.0188(3) .1686(8) .0503(14) Uiso d PD .50 1 C
H19A .4719 -.0263 .1239 .100 Uiso calc P .50 1 H
H19B .3231 -.0312 .0923 .100 Uiso calc P .50 1 H
N2' .3582(5) .0428(3) .1614(7) .0482(11) Uiso d PD .50 2 N
C15' .2873(7) .0698(4) .2798(8) .0503(14) Uiso d PD .50 2 C
H15C .3362 .1094 .3364 .100 Uiso calc P .50 2 H
H15D .2074 .0904 .2242 .100 Uiso calc P .50 2 H
C16' .2586(8) .0171(4) .3943(10) .062(2) Uiso d PD .50 2 C
H16C .2784 .0407 .4940 .100 Uiso calc P .50 2 H
H16D .1680 .0080 .3682 .100 Uiso calc P .50 2 H
C17' .3185(8) -.0488(5) .4096(10) .065(2) Uiso d PD .50 2 C
H17C .2560 -.0852 .4200 .100 Uiso calc P .50 2 H
H17D .3813 -.0479 .5063 .100 Uiso calc P .50 2 H
C18' .3876(8) -.0779(4) .2831(9) .0518(14) Uiso d PD .50 2 C
H18C .4492 -.1149 .3273 .100 Uiso calc P .50 2 H
H18D .3260 -.0998 .1990 .100 Uiso calc P .50 2 H
C19' .4562(6) -.0129(4) .2213(9) .0503(14) Uiso d PD .50 2 C
H19C .5217 .0074 .3035 .100 Uiso calc P .50 2 H
H19D .4953 -.0295 .1403 .100 Uiso calc P .50 2 H

loop_
_atom_type_symbol
_atom_type_description
_atom_type_scat_dispersion_real
_atom_type_scat_dispersion_imag
_atom_type_scat_source
C C 0.0033 0.0016 'International Tables Vol C Tables 4.2.6.8 and 6.1.1.4'
H H 0.0000 0.0000 'International Tables Vol C Tables 4.2.6.8 and 6.1.1.4'
N N 0.0061 0.0033 'International Tables Vol C Tables 4.2.6.8 and 6.1.1.4'
O O 0.0106 0.0060 'International Tables Vol C Tables 4.2.6.8 and 6.1.1.4'
Ni Ni 0.3393 1.1124 'International Tables Vol C Tables 4.2.6.8 and 6.1.1.4'

loop_
_geom_angle_atom_site_label_1
_geom_angle_atom_site_label_2
_geom_angle_atom_site_label_3
_geom_angle
_geom_angle_publ_flag
O2 Ni1 O1 170.86(12) y
O2 Ni1 N1 95.28(14) y
O1 Ni1 N1 93.73(14) y
O2 Ni1 N2 93.8(2) y
O1 Ni1 N2 77.5(2) y
N1 Ni1 N2 167.9(2) y
C1 O1 Ni1 118.4(2) y
C14 O2 Ni1 128.2(3) y
C8 N1 C7 117.2(3) ?
C8 N1 Ni1 124.8(3) ?
C7 N1 Ni1 117.9(3) ?
C19 N2 C15 100.8(5) y
C19 N2 Ni1 110.0(4) ?
C15 N2 Ni1 110.5(4) ?
O1 C1 C2 121.5(4) ?
O1 C1 C6 119.8(4) ?
C2 C1 C6 118.7(4) ?
C1 C2 C3 119.7(5) ?
C4 C3 C2 122.0(5) ?
C3 C4 C5 119.0(5) ?
C6 C5 C4 120.3(5) ?
C5 C6 C1 120.2(4) ?
C5 C6 C7 123.3(4) ?
C1 C6 C7 116.5(4) ?
N1 C7 C6 111.4(3) ?
N1 C8 C9 126.6(4) ?
C10 C9 C14 119.3(4) ?
C10 C9 C8 119.5(4) ?
C14 C9 C8 121.1(4) ?
C11 C10 C9 122.1(4) ?
C10 C11 C12 118.4(5) ?
C11 C12 C13 121.7(5) ?
C12 C13 C14 120.9(4) ?
O2 C14 C9 123.7(4) ?
O2 C14 C13 118.8(4) ?
C9 C14 C13 117.5(4) ?
C16 C15 N2 113.2(6) ?
C17 C16 C15 123.1(8) ?
C16 C17 C18 112.1(8) ?
C19 C18 C17 101.7(6) ?
N2 C19 C18 107.5(5) ?
C19' N2' C15' 113.9(5) y
C16' C15' N2' 118.9(6) ?
C17' C16' C15' 118.3(8) ?
C16' C17' C18' 121.2(8) ?
C19' C18' C17' 109.6(6) ?
N2' C19' C18' 107.0(6) ?

loop_
_geom_bond_atom_site_label_1
_geom_bond_atom_site_label_2
_geom_bond_site_symmetry_2
_geom_bond_distance
_geom_bond_publ_flag
Ni1 O2 . 1.822(3) ?
Ni1 O1 . 1.848(3) ?
Ni1 N1 . 1.871(3) ?
Ni1 N2 . 1.961(4) ?
O1 C1 . 1.345(5) ?
O2 C14 . 1.313(5) ?
N1 C8 . 1.291(5) ?
N1 C7 . 1.489(5) ?
N2 C19 . 1.484(6) ?
N2 C15 . 1.528(6) ?
C1 C2 . 1.379(7) ?
C1 C6 . 1.409(6) ?
C2 C3 . 1.380(8) ?
C3 C4 . 1.358(8) ?
C4 C5 . 1.388(7) ?
C5 C6 . 1.375(6) ?
C6 C7 . 1.493(6) ?
C8 C9 . 1.427(6) ?
C9 C10 . 1.396(6) ?
C9 C14 . 1.408(6) ?
C10 C11 . 1.357(7) ?
C11 C12 . 1.383(7) ?
C12 C13 . 1.357(8) ?
C13 C14 . 1.409(7) ?
C15 C16 . 1.493(7) ?
C16 C17 . 1.364(8) ?
C17 C18 . 1.587(7) ?
C18 C19 . 1.573(7) ?
N2' C19' . 1.483(6) ?
N2' C15' . 1.528(6) ?
C15' C16' . 1.493(7) ?
C16' C17' . 1.364(8) ?
C17' C18' . 1.587(7) ?
C18' C19' . 1.572(7) ?

loop_
_geom_torsion_atom_site_label_1
_geom_torsion_atom_site_label_2
_geom_torsion_atom_site_label_3
_geom_torsion_atom_site_label_4
_geom_torsion
O2 Ni1 O1 C1 126.1(8)
N1 Ni1 O1 C1 -44.4(3)
N2 Ni1 O1 C1 143.9(3)
O1 Ni1 O2 C14 -164.5(7)
N1 Ni1 O2 C14 6.0(4)
N2 Ni1 O2 C14 178.1(4)
O2 Ni1 N1 C8 -3.9(3)
O1 Ni1 N1 C8 174.6(3)
N2 Ni1 N1 C8 -142.8(8)
O2 Ni1 N1 C7 173.8(3)
O1 Ni1 N1 C7 -7.7(3)
N2 Ni1 N1 C7 35.0(10)
O2 Ni1 N2 C19 70.2(5)
O1 Ni1 N2 C19 -107.1(5)
N1 Ni1 N2 C19 -150.9(7)
O2 Ni1 N2 C15 -40.2(5)
O1 Ni1 N2 C15 142.6(5)
N1 Ni1 N2 C15 98.7(10)
Ni1 O1 C1 C2 -126.4(4)
Ni1 O1 C1 C6 53.6(4)
O1 C1 C2 C3 -179.0(5)
C6 C1 C2 C3 1.0(7)
C1 C2 C3 C4 -1.4(9)
C2 C3 C4 C5 1.3(10)
C3 C4 C5 C6 -0.7(9)
C4 C5 C6 C1 0.3(7)
C4 C5 C6 C7 -179.8(5)
O1 C1 C6 C5 179.5(4)
C2 C1 C6 C5 -0.5(6)
O1 C1 C6 C7 -0.4(5)
C2 C1 C6 C7 179.6(4)
C8 N1 C7 C6 -129.8(4)
Ni1 N1 C7 C6 52.4(4)
C5 C6 C7 N1 126.5(4)
C1 C6 C7 N1 -53.6(5)
C7 N1 C8 C9 -177.7(4)
Ni1 N1 C8 C9 0.0(5)
N1 C8 C9 C10 -178.5(4)
N1 C8 C9 C14 3.6(6)
C14 C9 C10 C11 -1.5(6)
C8 C9 C10 C11 -179.5(4)
C9 C10 C11 C12 2.2(7)
C10 C11 C12 C13 -1.6(8)
C11 C12 C13 C14 0.2(8)
Ni1 O2 C14 C9 -4.2(6)
Ni1 O2 C14 C13 176.3(3)
C10 C9 C14 O2 -179.4(4)
C8 C9 C14 O2 -1.4(6)
C10 C9 C14 C13 0.1(6)
C8 C9 C14 C13 178.1(4)
C12 C13 C14 O2 -180.0(5)
C12 C13 C14 C9 0.5(7)
C19 N2 C15 C16 52.8(8)
Ni1 N2 C15 C16 169.1(6)
N2 C15 C16 C17 -37.1(12)
C15 C16 C17 C18 35.6(13)
C16 C17 C18 C19 -49.9(10)
C15 N2 C19 C18 -76.1(6)
Ni1 N2 C19 C18 167.3(5)
C17 C18 C19 N2 75.4(8)
C19' N2' C15' C16' -36.1(9)
N2' C15' C16' C17' 13.2(12)
C15' C16' C17' C18' -15.8(13)
C16' C17' C18' C19' 38.7(12)
C15' N2' C19' C18' 57.4(8)
C17' C18' C19' N2' -57.1(8)
